data_2235420
loop_
_publ_author_name
'Inglebert, S. Antony'
'Arun, Yuvaraj'
'Sethusankar, K.'
'Perumal, Paramasivam T.'

_publ_section_title
;
 <i>rac</i>-Dimethyl
 5-oxo-2-[(2,4,4-trimethylpentan-2-yl)amino]-4,5-dihydropyrano[3,2-<i>c</i>]chromene-3,4-dicarboxylate
;
_journal_coeditor_code FY2059
_journal_issue 7
_journal_name_full 'Acta Crystallographica Section E'
_journal_page_first o2177
_journal_paper_doi 10.1107/S1600536812027596
_journal_volume 68
_journal_year 2012
_chemical_formula_iupac 'C24 H29 N O7'
_chemical_formula_moiety 'C24 H29 N O7'
_chemical_formula_sum 'C24 H29 N O7'
_chemical_formula_weight 443.48
_chemical_name_systematic
;
<i>rac</i>-Dimethyl 5-oxo-2-[(2,4,4-trimethylpentan-2-yl)amino]-4,5-
dihydropyrano[3,2-<i>c</i>]chromene-3,4-dicarboxylate
;
_space_group_IT_number 15
_symmetry_cell_setting monoclinic
_symmetry_space_group_name_Hall '-C 2yc'
_symmetry_space_group_name_H-M 'C 1 2/c 1'
_atom_sites_solution_hydrogens geom
_atom_sites_solution_primary direct
_atom_sites_solution_secondary difmap
_audit_creation_method SHELXL-97
_cell_angle_alpha 90.00
_cell_angle_beta 107.946(4)
_cell_angle_gamma 90.00
_cell_formula_units_Z 8
_cell_length_a 22.0329(17)
_cell_length_b 11.8675(8)
_cell_length_c 18.4861(14)
_cell_measurement_reflns_used 3384
_cell_measurement_temperature 293(2)
_cell_measurement_theta_max 23.47
_cell_measurement_theta_min 2.13
_cell_volume 4598.5(6)
_computing_cell_refinement 'SAINT (Bruker, 2008)'
_computing_data_collection 'APEX2 (Bruker, 2008)'
_computing_data_reduction 'SAINT (Bruker, 2008)'
_computing_molecular_graphics 'ORTEP-3 (Farrugia, 1997)'
_computing_publication_material 'SHELXL97 (Sheldrick, 2008) and PLATON (Spek, 2009)'
_computing_structure_refinement 'SHELXL97 (Sheldrick, 2008)'
_computing_structure_solution 'SHELXS97 (Sheldrick, 2008)'
_diffrn_ambient_temperature 293(2)
_diffrn_measured_fraction_theta_full 0.999
_diffrn_measured_fraction_theta_max 0.999
_diffrn_measurement_device_type 'Bruker Kappa APEXII CCD'
_diffrn_measurement_method '\w and \f scan'
_diffrn_radiation_monochromator graphite
_diffrn_radiation_source 'fine-focus sealed tube'
_diffrn_radiation_type MoK\a
_diffrn_radiation_wavelength 0.71073
_diffrn_reflns_av_R_equivalents 0.0352
_diffrn_reflns_av_sigmaI/netI 0.0265
_diffrn_reflns_limit_h_max 24
_diffrn_reflns_limit_h_min -24
_diffrn_reflns_limit_k_max 13
_diffrn_reflns_limit_k_min -13
_diffrn_reflns_limit_l_max 20
_diffrn_reflns_limit_l_min -20
_diffrn_reflns_number 17657
_diffrn_reflns_theta_full 23.47
_diffrn_reflns_theta_max 23.47
_diffrn_reflns_theta_min 2.13
_diffrn_standards_decay_% 0
_exptl_absorpt_coefficient_mu 0.094
_exptl_absorpt_correction_T_max 0.981
_exptl_absorpt_correction_T_min 0.972
_exptl_absorpt_correction_type multi-scan
_exptl_absorpt_process_details '(SADABS; Bruker, 2008)'
_exptl_crystal_colour colourless
_exptl_crystal_density_diffrn 1.281
_exptl_crystal_density_method 'not measured'
_exptl_crystal_description block
_exptl_crystal_F_000 1888
_exptl_crystal_size_max 0.35
_exptl_crystal_size_mid 0.25
_exptl_crystal_size_min 0.20
_refine_diff_density_max 0.242
_refine_diff_density_min -0.243
_refine_ls_extinction_method none
_refine_ls_goodness_of_fit_ref 1.014
_refine_ls_hydrogen_treatment constr
_refine_ls_matrix_type full
_refine_ls_number_parameters 296
_refine_ls_number_reflns 3384
_refine_ls_number_restraints 0
_refine_ls_restrained_S_all 1.014
_refine_ls_R_factor_all 0.0597
_refine_ls_R_factor_gt 0.0439
_refine_ls_shift/su_max 0.000
_refine_ls_shift/su_mean 0.000
_refine_ls_structure_factor_coef Fsqd
_refine_ls_weighting_details 'calc w=1/[\s^2^(Fo^2^)+(0.0745P)^2^+2.5421P] where P=(Fo^2^+2Fc^2^)/3'
_refine_ls_weighting_scheme calc
_refine_ls_wR_factor_gt 0.1166
_refine_ls_wR_factor_ref 0.1299
_reflns_number_gt 2623
_reflns_number_total 3384
_reflns_threshold_expression I>2sigma(I)
_cod_data_source_file fy2059.cif
_cod_data_source_block I
_cod_original_sg_symbol_H-M 'C 2/c'
_cod_database_code 2235420
_cod_database_fobs_code 2235420

loop_
_symmetry_equiv_pos_as_xyz
'x, y, z'
'-x, y, -z+1/2'
'x+1/2, y+1/2, z'
'-x+1/2, y+1/2, -z+1/2'
'-x, -y, -z'
'x, -y, z-1/2'
'-x+1/2, -y+1/2, -z'
'x+1/2, -y+1/2, z-1/2'

loop_
_atom_site_type_symbol
_atom_site_label
_atom_site_fract_x
_atom_site_fract_y
_atom_site_fract_z
_atom_site_U_iso_or_equiv
_atom_site_adp_type
_atom_site_calc_flag
_atom_site_refinement_flags
_atom_site_occupancy
_atom_site_symmetry_multiplicity
C C1 0.07781(10) 0.65241(18) 0.08539(12) 0.0434(5) Uani d . 1 1
C C2 0.01923(11) 0.6706(2) 0.09593(14) 0.0580(6) Uani d . 1 1
H H2 -0.0163 0.6291 0.0690 0.070 Uiso calc R 1 1
C C3 0.01469(13) 0.7514(3) 0.14700(16) 0.0707(8) Uani d . 1 1
H H3 -0.0245 0.7649 0.1545 0.085 Uiso calc R 1 1
C C4 0.06739(12) 0.8128(2) 0.18737(15) 0.0666(7) Uani d . 1 1
H H4 0.0634 0.8669 0.2220 0.080 Uiso calc R 1 1
C C5 0.12543(11) 0.7948(2) 0.17689(13) 0.0538(6) Uani d . 1 1
H H5 0.1607 0.8367 0.2042 0.065 Uiso calc R 1 1
C C6 0.13161(10) 0.71310(18) 0.12499(12) 0.0411(5) Uani d . 1 1
C C7 0.18985(9) 0.68570(17) 0.10922(11) 0.0362(5) Uani d . 1 1
C C8 0.19380(9) 0.60197(16) 0.06255(11) 0.0356(5) Uani d . 1 1
C C9 0.13680(10) 0.54036(18) 0.02177(12) 0.0408(5) Uani d . 1 1
C C10 0.25577(9) 0.56956(16) 0.05062(11) 0.0359(5) Uani d . 1 1
H H10 0.2486 0.5539 -0.0034 0.043 Uiso calc R 1 1
C C11 0.30259(9) 0.66519(16) 0.07534(10) 0.0347(5) Uani d . 1 1
C C12 0.29355(9) 0.74938(16) 0.12167(11) 0.0348(5) Uani d . 1 1
C C13 0.28234(10) 0.46404(17) 0.09713(13) 0.0413(5) Uani d . 1 1
C C14 0.31163(16) 0.2746(2) 0.09316(18) 0.0842(9) Uani d . 1 1
H H14A 0.3533 0.2905 0.1276 0.126 Uiso calc R 1 1
H H14B 0.3150 0.2190 0.0569 0.126 Uiso calc R 1 1
H H14C 0.2847 0.2465 0.1212 0.126 Uiso calc R 1 1
C C15 0.36146(10) 0.66180(18) 0.05798(11) 0.0412(5) Uani d . 1 1
C C16 0.42747(14) 0.5498(2) 0.0079(2) 0.0802(9) Uani d . 1 1
H H16A 0.4391 0.6164 -0.0141 0.120 Uiso calc R 1 1
H H16B 0.4244 0.4873 -0.0260 0.120 Uiso calc R 1 1
H H16C 0.4594 0.5341 0.0555 0.120 Uiso calc R 1 1
C C17 0.33589(10) 0.91740(17) 0.20939(12) 0.0419(5) Uani d . 1 1
C C18 0.27751(13) 0.99465(19) 0.18546(14) 0.0598(7) Uani d . 1 1
H H18A 0.2732 1.0257 0.1362 0.090 Uiso calc R 1 1
H H18B 0.2827 1.0546 0.2217 0.090 Uiso calc R 1 1
H H18C 0.2400 0.9521 0.1835 0.090 Uiso calc R 1 1
C C19 0.39446(13) 0.9891(2) 0.21481(15) 0.0643(7) Uani d . 1 1
H H19A 0.4314 0.9415 0.2250 0.096 Uiso calc R 1 1
H H19B 0.4005 1.0429 0.2552 0.096 Uiso calc R 1 1
H H19C 0.3885 1.0282 0.1676 0.096 Uiso calc R 1 1
C C20 0.33782(10) 0.85921(18) 0.28459(11) 0.0442(5) Uani d . 1 1
H H20A 0.3367 0.9190 0.3199 0.053 Uiso calc R 1 1
H H20B 0.2979 0.8186 0.2746 0.053 Uiso calc R 1 1
C C21 0.39048(12) 0.7775(2) 0.32812(13) 0.0598(7) Uani d . 1 1
C C22 0.4003(2) 0.6793(3) 0.28107(18) 0.1349(19) Uani d . 1 1
H H22A 0.3602 0.6425 0.2579 0.202 Uiso calc R 1 1
H H22B 0.4296 0.6268 0.3132 0.202 Uiso calc R 1 1
H H22C 0.4173 0.7060 0.2422 0.202 Uiso calc R 1 1
C C23 0.45323(14) 0.8378(3) 0.36641(19) 0.1006(11) Uani d . 1 1
H H23A 0.4809 0.7889 0.4035 0.151 Uiso calc R 1 1
H H23B 0.4451 0.9049 0.3909 0.151 Uiso calc R 1 1
H H23C 0.4733 0.8577 0.3289 0.151 Uiso calc R 1 1
C C24 0.3680(2) 0.7316(3) 0.39292(19) 0.1155(13) Uani d . 1 1
H H24A 0.3293 0.6894 0.3721 0.173 Uiso calc R 1 1
H H24B 0.3602 0.7932 0.4225 0.173 Uiso calc R 1 1
H H24C 0.4003 0.6834 0.4247 0.173 Uiso calc R 1 1
N N1 0.33318(8) 0.83453(14) 0.14823(9) 0.0427(4) Uani d . 1 1
H H1 0.3621 0.8432 0.1264 0.051 Uiso calc R 1 1
O O1 0.08075(6) 0.56951(12) 0.03460(8) 0.0464(4) Uani d . 1 1
O O2 0.13476(7) 0.46490(13) -0.02235(9) 0.0550(4) Uani d . 1 1
O O3 0.24034(6) 0.75349(12) 0.14530(8) 0.0416(4) Uani d . 1 1
O O4 0.29947(10) 0.46127(14) 0.16463(10) 0.0717(6) Uani d . 1 1
O O5 0.28442(8) 0.37646(12) 0.05382(9) 0.0620(5) Uani d . 1 1
O O6 0.40352(7) 0.73256(13) 0.07379(9) 0.0530(4) Uani d . 1 1
O O7 0.36707(8) 0.56715(13) 0.02049(10) 0.0614(5) Uani d . 1 1

loop_
_atom_site_aniso_label
_atom_site_aniso_U_11
_atom_site_aniso_U_22
_atom_site_aniso_U_33
_atom_site_aniso_U_12
_atom_site_aniso_U_13
_atom_site_aniso_U_23
C1 0.0370(13) 0.0505(13) 0.0409(12) -0.0018(10) 0.0096(9) 0.0054(11)
C2 0.0359(13) 0.0777(17) 0.0587(15) -0.0055(12) 0.0120(11) 0.0052(14)
C3 0.0436(15) 0.099(2) 0.0752(18) 0.0093(15) 0.0270(13) -0.0021(17)
C4 0.0557(17) 0.0817(18) 0.0679(17) 0.0057(14) 0.0272(14) -0.0140(14)
C5 0.0436(14) 0.0648(15) 0.0543(14) -0.0019(12) 0.0168(11) -0.0102(12)
C6 0.0349(12) 0.0460(12) 0.0417(12) 0.0010(10) 0.0108(9) 0.0014(10)
C7 0.0315(11) 0.0392(11) 0.0345(11) -0.0039(9) 0.0052(8) 0.0002(9)
C8 0.0345(12) 0.0339(11) 0.0355(11) -0.0043(9) 0.0067(9) 0.0021(9)
C9 0.0393(13) 0.0406(12) 0.0399(12) -0.0048(10) 0.0086(9) 0.0051(10)
C10 0.0366(11) 0.0358(11) 0.0345(11) -0.0039(9) 0.0098(9) -0.0032(9)
C11 0.0337(11) 0.0332(11) 0.0358(10) -0.0038(9) 0.0087(9) -0.0006(9)
C12 0.0318(11) 0.0360(11) 0.0346(11) -0.0026(9) 0.0075(9) 0.0006(9)
C13 0.0381(12) 0.0374(12) 0.0474(14) -0.0037(9) 0.0117(10) -0.0030(10)
C14 0.096(2) 0.0413(14) 0.102(2) 0.0201(15) 0.0102(18) -0.0025(14)
C15 0.0416(13) 0.0395(12) 0.0424(12) -0.0045(11) 0.0128(10) -0.0022(10)
C16 0.0652(18) 0.0710(18) 0.123(3) -0.0001(15) 0.0564(18) -0.0253(17)
C17 0.0446(13) 0.0368(11) 0.0428(12) -0.0036(10) 0.0111(10) -0.0089(9)
C18 0.0705(17) 0.0421(13) 0.0578(14) 0.0103(12) 0.0064(12) -0.0015(11)
C19 0.0749(18) 0.0552(15) 0.0645(15) -0.0293(13) 0.0243(14) -0.0208(12)
C20 0.0428(13) 0.0444(12) 0.0423(12) 0.0008(10) 0.0086(10) -0.0074(10)
C21 0.0651(17) 0.0523(14) 0.0490(14) 0.0163(12) -0.0016(12) -0.0029(11)
C22 0.192(4) 0.088(2) 0.079(2) 0.089(3) -0.025(2) -0.0216(19)
C23 0.060(2) 0.117(3) 0.101(2) 0.0290(18) -0.0102(17) -0.010(2)
C24 0.153(4) 0.099(3) 0.079(2) 0.022(2) 0.014(2) 0.038(2)
N1 0.0449(11) 0.0427(10) 0.0434(10) -0.0124(9) 0.0178(8) -0.0107(8)
O1 0.0352(9) 0.0525(9) 0.0489(9) -0.0083(7) 0.0090(7) -0.0021(7)
O2 0.0519(10) 0.0524(10) 0.0580(10) -0.0149(8) 0.0129(8) -0.0181(8)
O3 0.0341(8) 0.0466(8) 0.0442(8) -0.0070(7) 0.0125(6) -0.0120(7)
O4 0.1079(15) 0.0542(10) 0.0471(11) 0.0141(10) 0.0153(10) 0.0083(8)
O5 0.0769(12) 0.0363(9) 0.0641(10) 0.0097(8) 0.0087(9) -0.0089(8)
O6 0.0446(9) 0.0528(9) 0.0674(10) -0.0145(8) 0.0259(8) -0.0139(8)
O7 0.0536(10) 0.0524(10) 0.0898(12) -0.0100(8) 0.0391(9) -0.0266(9)

loop_
_atom_type_symbol
_atom_type_description
_atom_type_scat_dispersion_real
_atom_type_scat_dispersion_imag
_atom_type_scat_source
C C 0.0033 0.0016 'International Tables Vol C Tables 4.2.6.8 and 6.1.1.4'
H H 0.0000 0.0000 'International Tables Vol C Tables 4.2.6.8 and 6.1.1.4'
N N 0.0061 0.0033 'International Tables Vol C Tables 4.2.6.8 and 6.1.1.4'
O O 0.0106 0.0060 'International Tables Vol C Tables 4.2.6.8 and 6.1.1.4'

loop_
_geom_angle_atom_site_label_1
_geom_angle_atom_site_label_2
_geom_angle_atom_site_label_3
_geom_angle
O1 C1 C2 116.82(19)
O1 C1 C6 121.28(18)
C2 C1 C6 121.9(2)
C3 C2 C1 118.5(2)
C3 C2 H2 120.8
C1 C2 H2 120.8
C2 C3 C4 121.0(2)
C2 C3 H3 119.5
C4 C3 H3 119.5
C5 C4 C3 120.6(2)
C5 C4 H4 119.7
C3 C4 H4 119.7
C4 C5 C6 119.9(2)
C4 C5 H5 120.1
C6 C5 H5 120.1
C1 C6 C5 118.2(2)
C1 C6 C7 116.52(19)
C5 C6 C7 125.24(19)
C8 C7 O3 123.17(18)
C8 C7 C6 122.59(18)
O3 C7 C6 114.24(17)
C7 C8 C9 119.55(19)
C7 C8 C10 121.96(17)
C9 C8 C10 118.50(17)
O2 C9 O1 117.22(18)
O2 C9 C8 125.0(2)
O1 C9 C8 117.73(19)
C8 C10 C11 109.38(16)
C8 C10 C13 109.61(16)
C11 C10 C13 109.78(16)
C8 C10 H10 109.4
C11 C10 H10 109.4
C13 C10 H10 109.4
C12 C11 C15 118.54(17)
C12 C11 C10 121.39(17)
C15 C11 C10 119.64(17)
N1 C12 C11 125.51(18)
N1 C12 O3 112.61(16)
C11 C12 O3 121.87(17)
O4 C13 O5 123.8(2)
O4 C13 C10 123.77(19)
O5 C13 C10 112.47(18)
O5 C14 H14A 109.5
O5 C14 H14B 109.5
H14A C14 H14B 109.5
O5 C14 H14C 109.5
H14A C14 H14C 109.5
H14B C14 H14C 109.5
O6 C15 O7 121.03(19)
O6 C15 C11 127.07(19)
O7 C15 C11 111.89(18)
O7 C16 H16A 109.5
O7 C16 H16B 109.5
H16A C16 H16B 109.5
O7 C16 H16C 109.5
H16A C16 H16C 109.5
H16B C16 H16C 109.5
N1 C17 C19 104.75(17)
N1 C17 C18 110.10(17)
C19 C17 C18 107.69(19)
N1 C17 C20 111.92(16)
C19 C17 C20 113.81(18)
C18 C17 C20 108.45(18)
C17 C18 H18A 109.5
C17 C18 H18B 109.5
H18A C18 H18B 109.5
C17 C18 H18C 109.5
H18A C18 H18C 109.5
H18B C18 H18C 109.5
C17 C19 H19A 109.5
C17 C19 H19B 109.5
H19A C19 H19B 109.5
C17 C19 H19C 109.5
H19A C19 H19C 109.5
H19B C19 H19C 109.5
C21 C20 C17 124.20(19)
C21 C20 H20A 106.3
C17 C20 H20A 106.3
C21 C20 H20B 106.3
C17 C20 H20B 106.3
H20A C20 H20B 106.4
C22 C21 C23 111.1(3)
C22 C21 C24 108.3(3)
C23 C21 C24 105.7(3)
C22 C21 C20 113.9(2)
C23 C21 C20 112.2(2)
C24 C21 C20 105.1(2)
C21 C22 H22A 109.5
C21 C22 H22B 109.5
H22A C22 H22B 109.5
C21 C22 H22C 109.5
H22A C22 H22C 109.5
H22B C22 H22C 109.5
C21 C23 H23A 109.5
C21 C23 H23B 109.5
H23A C23 H23B 109.5
C21 C23 H23C 109.5
H23A C23 H23C 109.5
H23B C23 H23C 109.5
C21 C24 H24A 109.5
C21 C24 H24B 109.5
H24A C24 H24B 109.5
C21 C24 H24C 109.5
H24A C24 H24C 109.5
H24B C24 H24C 109.5
C12 N1 C17 130.79(17)
C12 N1 H1 114.6
C17 N1 H1 114.6
C9 O1 C1 122.20(16)
C7 O3 C12 118.03(15)
C13 O5 C14 116.13(19)
C15 O7 C16 116.12(18)

loop_
_geom_bond_atom_site_label_1
_geom_bond_atom_site_label_2
_geom_bond_distance
C1 O1 1.375(3)
C1 C2 1.380(3)
C1 C6 1.388(3)
C2 C3 1.370(4)
C2 H2 0.9300
C3 C4 1.379(4)
C3 H3 0.9300
C4 C5 1.368(3)
C4 H4 0.9300
C5 C6 1.400(3)
C5 H5 0.9300
C6 C7 1.438(3)
C7 C8 1.336(3)
C7 O3 1.368(2)
C8 C9 1.448(3)
C8 C10 1.499(3)
C9 O2 1.203(2)
C9 O1 1.372(3)
C10 C11 1.507(3)
C10 C13 1.530(3)
C10 H10 0.9800
C11 C12 1.370(3)
C11 C15 1.429(3)
C12 N1 1.327(2)
C12 O3 1.372(2)
C13 O4 1.188(3)
C13 O5 1.321(2)
C14 O5 1.443(3)
C14 H14A 0.9600
C14 H14B 0.9600
C14 H14C 0.9600
C15 O6 1.217(2)
C15 O7 1.345(3)
C16 O7 1.434(3)
C16 H16A 0.9600
C16 H16B 0.9600
C16 H16C 0.9600
C17 N1 1.486(3)
C17 C19 1.523(3)
C17 C18 1.530(3)
C17 C20 1.541(3)
C18 H18A 0.9600
C18 H18B 0.9600
C18 H18C 0.9600
C19 H19A 0.9600
C19 H19B 0.9600
C19 H19C 0.9600
C20 C21 1.535(3)
C20 H20A 0.9700
C20 H20B 0.9700
C21 C22 1.510(4)
C21 C23 1.524(4)
C21 C24 1.531(4)
C22 H22A 0.9600
C22 H22B 0.9600
C22 H22C 0.9600
C23 H23A 0.9600
C23 H23B 0.9600
C23 H23C 0.9600
C24 H24A 0.9600
C24 H24B 0.9600
C24 H24C 0.9600
N1 H1 0.8600

loop_
_geom_hbond_atom_site_label_D
_geom_hbond_atom_site_label_H
_geom_hbond_atom_site_label_A
_geom_hbond_site_symmetry_A
_geom_hbond_distance_DH
_geom_hbond_distance_HA
_geom_hbond_distance_DA
_geom_hbond_angle_DHA
C19 H19C O2 7_565 0.96 2.58 3.458(3) 153
C23 H23A O6 2_655 0.96 2.54 3.255(4) 131
C23 H23B O1 4_555 0.96 2.55 3.509(4) 174
N1 H1 O6 . 0.86 2.01 2.660(2) 131

loop_
_geom_torsion_atom_site_label_1
_geom_torsion_atom_site_label_2
_geom_torsion_atom_site_label_3
_geom_torsion_atom_site_label_4
_geom_torsion
O1 C1 C2 C3 179.0(2)
C6 C1 C2 C3 0.1(3)
C1 C2 C3 C4 -0.4(4)
C2 C3 C4 C5 0.4(4)
C3 C4 C5 C6 -0.2(4)
O1 C1 C6 C5 -178.78(19)
C2 C1 C6 C5 0.0(3)
O1 C1 C6 C7 0.8(3)
C2 C1 C6 C7 179.6(2)
C4 C5 C6 C1 0.0(3)
C4 C5 C6 C7 -179.6(2)
C1 C6 C7 C8 -3.9(3)
C5 C6 C7 C8 175.7(2)
C1 C6 C7 O3 175.31(17)
C5 C6 C7 O3 -5.1(3)
O3 C7 C8 C9 -174.87(17)
C6 C7 C8 C9 4.3(3)
O3 C7 C8 C10 4.9(3)
C6 C7 C8 C10 -175.94(18)
C7 C8 C9 O2 178.8(2)
C10 C8 C9 O2 -0.9(3)
C7 C8 C9 O1 -1.6(3)
C10 C8 C9 O1 178.63(16)
C7 C8 C10 C11 -19.0(2)
C9 C8 C10 C11 160.78(17)
C7 C8 C10 C13 101.4(2)
C9 C8 C10 C13 -78.8(2)
C8 C10 C11 C12 17.8(2)
C13 C10 C11 C12 -102.5(2)
C8 C10 C11 C15 -169.79(17)
C13 C10 C11 C15 69.9(2)
C15 C11 C12 N1 5.2(3)
C10 C11 C12 N1 177.64(18)
C15 C11 C12 O3 -175.20(17)
C10 C11 C12 O3 -2.7(3)
C8 C10 C13 O4 -65.5(3)
C11 C10 C13 O4 54.7(3)
C8 C10 C13 O5 114.86(19)
C11 C10 C13 O5 -124.98(18)
C12 C11 C15 O6 -7.8(3)
C10 C11 C15 O6 179.6(2)
C12 C11 C15 O7 171.88(18)
C10 C11 C15 O7 -0.7(3)
N1 C17 C20 C21 60.1(3)
C19 C17 C20 C21 -58.4(3)
C18 C17 C20 C21 -178.2(2)
C17 C20 C21 C22 -55.2(4)
C17 C20 C21 C23 72.1(3)
C17 C20 C21 C24 -173.5(2)
C11 C12 N1 C17 -166.6(2)
O3 C12 N1 C17 13.7(3)
C19 C17 N1 C12 177.1(2)
C18 C17 N1 C12 -67.3(3)
C20 C17 N1 C12 53.4(3)
O2 C9 O1 C1 178.21(18)
C8 C9 O1 C1 -1.4(3)
C2 C1 O1 C9 -177.13(18)
C6 C1 O1 C9 1.7(3)
C8 C7 O3 C12 12.7(3)
C6 C7 O3 C12 -166.56(16)
N1 C12 O3 C7 166.09(16)
C11 C12 O3 C7 -13.6(3)
O4 C13 O5 C14 -2.4(3)
C10 C13 O5 C14 177.3(2)
O6 C15 O7 C16 6.4(3)
C11 C15 O7 C16 -173.3(2)
